data_7156016
loop_
_publ_author_name
'Zhang, Cheng'
'Dong, Shanliang'
'Zheng, Yang'
'He, Ciwang'
'Chen, Jiaolong'
'Zhen, Jingsen'
'Qiu, Lihua'
'Xu, Xinfang'

_publ_section_title
;
 Synthesis of spiro-4H-pyrazole-oxindoles and fused 1H-pyrazoles via
 divergent, thermally induced tandem cyclization/migration of
 alkyne-tethered diazo compounds.
;
_journal_issue 5
_journal_name_full 'Organic &amp; biomolecular chemistry'
_journal_page_first 688
_journal_page_last 692
_journal_paper_doi 10.1039/c7ob02802d
_journal_volume 16
_journal_year 2018
_chemical_formula_moiety 'C52 H43 Br Cu N3 O P2, 0.5(C H2 Cl2)'
_chemical_formula_sum 'C52.5 H46 Br Cl Cu N3 O P2'
_chemical_formula_weight 975.76
_space_group_crystal_system triclinic
_space_group_IT_number 2
_space_group_name_Hall '-P 1'
_space_group_name_H-M_alt 'P -1'
_symmetry_space_group_name_Hall '-P 1'
_symmetry_space_group_name_H-M 'P -1'
_atom_sites_solution_hydrogens geom
_atom_sites_solution_primary direct
_atom_sites_solution_secondary difmap
_audit_creation_date 2017-08-25
_audit_creation_method
;
Olex2 1.2-alpha
(compiled 2017.08.10 svn.r3458 for OlexSys, GUI svn.r5381)
;
_audit_update_record
;
2017-08-25 deposited with the CCDC.
2017-12-06 downloaded from the CCDC.
;
_cell_angle_alpha 101.537(7)
_cell_angle_beta 91.712(5)
_cell_angle_gamma 108.106(6)
_cell_formula_units_Z 2
_cell_length_a 10.2838(5)
_cell_length_b 12.8459(10)
_cell_length_c 20.2842(18)
_cell_measurement_reflns_used 2625
_cell_measurement_temperature 293
_cell_measurement_theta_max 23.3040
_cell_measurement_theta_min 3.3880
_cell_volume 2483.3(3)
_computing_cell_refinement
;
CrysAlisPro, Agilent Technologies,
Version 1.171.36.32 (release 02-08-2013 CrysAlis171 .NET)
(compiled Aug  2 2013,16:46:58)
;
_computing_data_collection
;
CrysAlisPro, Agilent Technologies,
Version 1.171.36.32 (release 02-08-2013 CrysAlis171 .NET)
(compiled Aug  2 2013,16:46:58)
;
_computing_data_reduction
;
CrysAlisPro, Agilent Technologies,
Version 1.171.36.32 (release 02-08-2013 CrysAlis171 .NET)
(compiled Aug  2 2013,16:46:58)
;
_computing_molecular_graphics 'Olex2 (Dolomanov et al., 2009)'
_computing_publication_material 'Olex2 (Dolomanov et al., 2009)'
_computing_structure_refinement 'XL (Sheldrick, 2008)'
_computing_structure_solution 'SIR2004 (Burla et al., 2007)'
_diffrn_ambient_temperature 293
_diffrn_detector_area_resol_mean 10.4471
_diffrn_measured_fraction_theta_full 0.981
_diffrn_measured_fraction_theta_max 0.981
_diffrn_measurement_details
;
#__ type_ start__ end____ width___ exp.time_
  1 omega  -59.00   40.00   1.0000   24.0000
omega____ theta____ kappa____ phi______ frames
    -       13.6514  -37.0000   90.0000 99

#__ type_ start__ end____ width___ exp.time_
  2 omega   57.00  104.00   1.0000   24.0000
omega____ theta____ kappa____ phi______ frames
    -       13.6514  178.0000  120.0000 47

#__ type_ start__ end____ width___ exp.time_
  3 omega   -5.00   94.00   1.0000   24.0000
omega____ theta____ kappa____ phi______ frames
    -       13.6514   19.0000  -90.0000 99

#__ type_ start__ end____ width___ exp.time_
  4 omega  -25.00   27.00   1.0000   24.0000
omega____ theta____ kappa____ phi______ frames
    -      -14.5889  -99.0000 -150.0000 52
;
_diffrn_measurement_device_type 'Xcalibur, Atlas, Gemini'
_diffrn_measurement_method '\w scans'
_diffrn_orient_matrix_UB_11 -0.0157798000
_diffrn_orient_matrix_UB_12 -0.0021194000
_diffrn_orient_matrix_UB_13 -0.0346235000
_diffrn_orient_matrix_UB_21 -0.0192143000
_diffrn_orient_matrix_UB_22 -0.0594237000
_diffrn_orient_matrix_UB_23 -0.0070309000
_diffrn_orient_matrix_UB_31 -0.0685532000
_diffrn_orient_matrix_UB_32 -0.0033468000
_diffrn_orient_matrix_UB_33 0.0061699000
_diffrn_radiation_monochromator graphite
_diffrn_radiation_type MoK\a
_diffrn_radiation_wavelength 0.71073
_diffrn_reflns_av_R_equivalents 0.0581
_diffrn_reflns_av_unetI/netI 0.1240
_diffrn_reflns_limit_h_max 12
_diffrn_reflns_limit_h_min -12
_diffrn_reflns_limit_k_max 12
_diffrn_reflns_limit_k_min -16
_diffrn_reflns_limit_l_max 24
_diffrn_reflns_limit_l_min -25
_diffrn_reflns_number 17582
_diffrn_reflns_theta_full 26.37
_diffrn_reflns_theta_max 26.37
_diffrn_reflns_theta_min 2.92
_diffrn_source 'Enhance (Mo) X-ray Source'
_exptl_absorpt_coefficient_mu 1.402
_exptl_absorpt_correction_T_max 1.00000
_exptl_absorpt_correction_T_min 0.70693
_exptl_absorpt_correction_type multi-scan
_exptl_absorpt_process_details
;
CrysAlisPro, Agilent Technologies,
Version 1.171.36.32 (release 02-08-2013 CrysAlis171 .NET)
(compiled Aug  2 2013,16:46:58)
Empirical absorption correction using spherical harmonics,
 implemented in SCALE3 ABSPACK scaling algorithm.
;
_exptl_crystal_colour 'clear light yellow'
_exptl_crystal_colour_lustre clear
_exptl_crystal_colour_modifier light
_exptl_crystal_colour_primary yellow
_exptl_crystal_density_diffrn 1.305
_exptl_crystal_density_method 'not measured'
_exptl_crystal_description prism
_exptl_crystal_F_000 1002
_exptl_crystal_size_max 0.5
_exptl_crystal_size_mid 0.16
_exptl_crystal_size_min 0.15
_refine_diff_density_max 1.003
_refine_diff_density_min -0.558
_refine_diff_density_rms 0.092
_refine_ls_extinction_method none
_refine_ls_goodness_of_fit_ref 1.032
_refine_ls_hydrogen_treatment constr
_refine_ls_matrix_type full
_refine_ls_number_parameters 554
_refine_ls_number_reflns 9961
_refine_ls_number_restraints 0
_refine_ls_restrained_S_all 1.032
_refine_ls_R_factor_all 0.1506
_refine_ls_R_factor_gt 0.0729
_refine_ls_shift/su_max 0.000
_refine_ls_shift/su_mean 0.000
_refine_ls_structure_factor_coef Fsqd
_refine_ls_weighting_details 'calc w=1/[\s^2^(Fo^2^)+(0.0990P)^2^+0.0796P] where P=(Fo^2^+2Fc^2^)/3'
_refine_ls_weighting_scheme calc
_refine_ls_wR_factor_gt 0.1784
_refine_ls_wR_factor_ref 0.2325
_reflns_number_gt 5126
_reflns_number_total 9961
_reflns_threshold_expression >2sigma(I)
_cod_data_source_file c7ob02802d2.cif
_cod_data_source_block g170824a
_cod_depositor_comments 'Adding full bibliography for 7156014--7156016.cif.'
_cod_original_formula_sum 'C52.50 H46 Br Cl Cu N3 O P2'
_cod_database_code 7156016
_reflns_odcompleteness_completeness 97.59
_reflns_odcompleteness_iscentric 1
_reflns_odcompleteness_theta 27.42
_olex2_refinement_description
;
1. Fixed Uiso
 At 1.2 times of:
  All C(H) groups, All C(H,H) groups
 At 1.5 times of:
  All C(H,H,H) groups
2. Others
 Fixed Sof: Cl2(0.5) Cl1(0.5) C53(0.5) H53A(0.5) H53B(0.5)
3.a Secondary CH2 refined with riding coordinates:
 C39(H39A,H39B), C53(H53A,H53B)
3.b Aromatic/amide H refined with riding coordinates:
 C46(H46), C2(H2), C3(H3), C4(H4), C5(H5), C6(H6), C7(H7), C8(H8), C9(H9),
 C10(H10), C11(H11), C13(H13), C14(H14), C15(H15), C16(H16), C17(H17), C19(H19),
  C20(H20), C21(H21), C22(H22), C23(H23), C25(H25), C26(H26), C27(H27),
 C28(H28), C29(H29), C31(H31), C32(H32), C33(H33), C34(H34), C35(H35), C43(H43),
  C44(H44), C45(H45), C48(H48), C49(H49), C50(H50), C51(H51)
3.c Idealised Me refined as rotating group:
 C37(H37A,H37B,H37C)
;
_olex2_submission_special_instructions 'No special instructions were received'

loop_
_space_group_symop_id
_space_group_symop_operation_xyz
1 'x, y, z'
2 '-x, -y, -z'

loop_
_atom_site_label
_atom_site_type_symbol
_atom_site_fract_x
_atom_site_fract_y
_atom_site_fract_z
_atom_site_U_iso_or_equiv
_atom_site_adp_type
_atom_site_occupancy
_atom_site_calc_flag
_atom_site_refinement_flags_posn
Br1 Br 0.04483(7) 0.70283(6) 0.18529(4) 0.0611(3) Uani 1 d .
Cu1 Cu 0.10459(7) 0.55637(6) 0.22880(4) 0.0438(2) Uani 1 d .
P1 P 0.06524(16) 0.55186(15) 0.33769(9) 0.0468(4) Uani 1 d .
P2 P 0.31392(14) 0.54962(14) 0.19719(9) 0.0423(4) Uani 1 d .
O1 O -0.4551(4) 0.1397(4) 0.1264(3) 0.0735(15) Uani 1 d .
N1 N -0.0307(5) 0.4015(4) 0.1730(3) 0.0456(13) Uani 1 d .
N2 N 0.0233(5) 0.3103(4) 0.1555(3) 0.0461(13) Uani 1 d .
C46 C 0.0768(9) 0.1031(7) 0.1116(7) 0.136(5) Uani 1 d .
H46 H 0.1532 0.1677 0.1216 0.163 Uiso 1 calc R
C1 C 0.3015(6) 0.4879(5) 0.1076(3) 0.0439(15) Uani 1 d .
C2 C 0.3861(7) 0.4312(6) 0.0768(4) 0.063(2) Uani 1 d .
H2 H 0.4579 0.4246 0.1028 0.076 Uiso 1 calc R
C3 C 0.3658(8) 0.3839(6) 0.0078(4) 0.067(2) Uani 1 d .
H3 H 0.4227 0.3450 -0.0116 0.081 Uiso 1 calc R
C4 C 0.2624(7) 0.3944(6) -0.0316(4) 0.066(2) Uani 1 d .
H4 H 0.2489 0.3625 -0.0777 0.079 Uiso 1 calc R
C5 C 0.1783(7) 0.4523(6) -0.0029(4) 0.0646(19) Uani 1 d .
H5 H 0.1088 0.4608 -0.0296 0.078 Uiso 1 calc R
C6 C 0.1978(7) 0.4979(6) 0.0659(3) 0.0532(17) Uani 1 d .
H6 H 0.1401 0.5363 0.0849 0.064 Uiso 1 calc R
C7 C 0.4350(7) 0.7822(6) 0.2332(4) 0.0606(19) Uani 1 d .
H7 H 0.3472 0.7832 0.2422 0.073 Uiso 1 calc R
C8 C 0.5439(8) 0.8816(7) 0.2436(4) 0.080(2) Uani 1 d .
H8 H 0.5273 0.9491 0.2588 0.096 Uiso 1 calc R
C9 C 0.6745(7) 0.8838(7) 0.2321(4) 0.069(2) Uani 1 d .
H9 H 0.7461 0.9515 0.2394 0.082 Uiso 1 calc R
C10 C 0.6981(7) 0.7829(7) 0.2095(4) 0.069(2) Uani 1 d .
H10 H 0.7868 0.7821 0.2026 0.083 Uiso 1 calc R
C11 C 0.5903(6) 0.6836(6) 0.1971(4) 0.0552(18) Uani 1 d .
H11 H 0.6068 0.6166 0.1801 0.066 Uiso 1 calc R
C12 C 0.4581(6) 0.6814(5) 0.2094(3) 0.0461(15) Uani 1 d .
C13 C 0.4799(7) 0.5108(7) 0.2971(4) 0.067(2) Uani 1 d .
H13 H 0.5107 0.5883 0.3130 0.080 Uiso 1 calc R
C14 C 0.5247(9) 0.4461(8) 0.3304(4) 0.081(2) Uani 1 d .
H14 H 0.5887 0.4801 0.3681 0.097 Uiso 1 calc R
C15 C 0.4791(8) 0.3319(9) 0.3106(5) 0.086(3) Uani 1 d .
H15 H 0.5071 0.2881 0.3357 0.103 Uiso 1 calc R
C16 C 0.3896(8) 0.2823(8) 0.2518(6) 0.094(3) Uani 1 d .
H16 H 0.3607 0.2049 0.2355 0.113 Uiso 1 calc R
C17 C 0.3446(6) 0.3500(7) 0.2180(5) 0.072(2) Uani 1 d .
H17 H 0.2826 0.3168 0.1795 0.087 Uiso 1 calc R
C18 C 0.3878(5) 0.4633(6) 0.2391(3) 0.0470(16) Uani 1 d .
C19 C 0.2427(8) 0.5246(8) 0.4382(4) 0.076(2) Uani 1 d .
H19 H 0.1764 0.4561 0.4381 0.091 Uiso 1 calc R
C20 C 0.3618(10) 0.5587(12) 0.4807(5) 0.108(4) Uani 1 d .
H20 H 0.3767 0.5126 0.5080 0.130 Uiso 1 calc R
C21 C 0.4585(10) 0.6608(13) 0.4828(5) 0.120(5) Uani 1 d .
H21 H 0.5373 0.6857 0.5130 0.144 Uiso 1 calc R
C22 C 0.4391(8) 0.7251(10) 0.4410(5) 0.107(4) Uani 1 d .
H22 H 0.5069 0.7929 0.4414 0.129 Uiso 1 calc R
C23 C 0.3220(7) 0.6927(8) 0.3979(4) 0.080(2) Uani 1 d .
H23 H 0.3095 0.7386 0.3698 0.096 Uiso 1 calc R
C24 C 0.2200(6) 0.5885(7) 0.3966(3) 0.0587(19) Uani 1 d .
C25 C -0.0137(8) 0.6709(7) 0.4527(4) 0.074(2) Uani 1 d .
H25 H 0.0428 0.6457 0.4777 0.088 Uiso 1 calc R
C26 C -0.0828(9) 0.7409(8) 0.4866(4) 0.085(3) Uani 1 d .
H26 H -0.0701 0.7642 0.5335 0.102 Uiso 1 calc R
C27 C -0.1694(8) 0.7744(7) 0.4494(5) 0.076(2) Uani 1 d .
H27 H -0.2188 0.8185 0.4711 0.091 Uiso 1 calc R
C28 C -0.1832(7) 0.7434(7) 0.3812(5) 0.076(2) Uani 1 d .
H28 H -0.2407 0.7679 0.3564 0.092 Uiso 1 calc R
C29 C -0.1137(6) 0.6765(6) 0.3478(4) 0.0574(18) Uani 1 d .
H29 H -0.1245 0.6561 0.3009 0.069 Uiso 1 calc R
C30 C -0.0274(6) 0.6391(5) 0.3840(3) 0.0472(15) Uani 1 d .
C31 C -0.1456(6) 0.3827(7) 0.3817(4) 0.064(2) Uani 1 d .
H31 H -0.1788 0.4385 0.4038 0.077 Uiso 1 calc R
C32 C -0.2117(9) 0.2707(8) 0.3835(5) 0.090(3) Uani 1 d .
H32 H -0.2886 0.2531 0.4073 0.107 Uiso 1 calc R
C33 C -0.1678(12) 0.1877(8) 0.3518(5) 0.096(3) Uani 1 d .
H33 H -0.2133 0.1139 0.3543 0.115 Uiso 1 calc R
C34 C -0.0566(11) 0.2119(7) 0.3161(5) 0.093(3) Uani 1 d .
H34 H -0.0273 0.1541 0.2933 0.111 Uiso 1 calc R
C35 C 0.0124(9) 0.3203(7) 0.3134(4) 0.077(2) Uani 1 d .
H35 H 0.0889 0.3353 0.2891 0.092 Uiso 1 calc R
C36 C -0.0302(7) 0.4106(6) 0.3468(3) 0.0565(18) Uani 1 d .
C37 C -0.2534(6) 0.4336(6) 0.1720(4) 0.063(2) Uani 1 d .
H37A H -0.3049 0.4174 0.2095 0.094 Uiso 1 calc GR
H37B H -0.3156 0.4185 0.1324 0.094 Uiso 1 calc GR
H37C H -0.1975 0.5112 0.1821 0.094 Uiso 1 calc GR
C38 C -0.1642(6) 0.3620(5) 0.1596(3) 0.0446(15) Uani 1 d .
C40 C -0.2121(5) 0.2386(5) 0.1301(3) 0.0437(15) Uani 1 d .
C41 C -0.0776(5) 0.2178(5) 0.1331(3) 0.0442(15) Uani 1 d .
C42 C -0.0545(6) 0.1097(5) 0.1125(4) 0.0516(17) Uani 1 d .
N3 N -0.1624(6) 0.0208(5) 0.0940(4) 0.080(2) Uani 1 d .
C43 C -0.1415(9) -0.0789(7) 0.0762(5) 0.095(3) Uani 1 d .
H43 H -0.2187 -0.1421 0.0618 0.114 Uiso 1 calc R
C44 C -0.0181(8) -0.0948(7) 0.0776(5) 0.078(2) Uani 1 d .
H44 H -0.0104 -0.1663 0.0667 0.094 Uiso 1 calc R
C45 C 0.0919(10) -0.0039(9) 0.0952(7) 0.141(5) Uani 1 d .
H45 H 0.1792 -0.0110 0.0966 0.170 Uiso 1 calc R
C39 C -0.3273(6) 0.1710(6) 0.1683(4) 0.0587(18) Uani 1 d .
H39A H -0.3085 0.1046 0.1757 0.070 Uiso 1 calc R
H39B H -0.3319 0.2169 0.2118 0.070 Uiso 1 calc R
C47 C -0.4244(6) 0.1575(6) 0.0633(4) 0.0563(18) Uani 1 d .
C48 C -0.5187(7) 0.1235(7) 0.0068(5) 0.073(2) Uani 1 d .
H48 H -0.6114 0.0864 0.0087 0.088 Uiso 1 calc R
C49 C -0.4673(8) 0.1479(7) -0.0528(5) 0.076(2) Uani 1 d .
H49 H -0.5276 0.1256 -0.0919 0.091 Uiso 1 calc R
C50 C -0.3310(8) 0.2037(6) -0.0564(4) 0.068(2) Uani 1 d .
H50 H -0.3009 0.2194 -0.0972 0.082 Uiso 1 calc R
C51 C -0.2399(6) 0.2360(6) 0.0000(4) 0.0542(17) Uani 1 d .
H51 H -0.1475 0.2740 -0.0020 0.065 Uiso 1 calc R
C52 C -0.2867(5) 0.2116(5) 0.0601(4) 0.0456(16) Uani 1 d .
Cl2 Cl 0.3252(14) 1.0093(12) 0.3906(8) 0.280(6) Uiso 0.50 d .
Cl1 Cl 0.0929(16) 1.0133(13) 0.3575(8) 0.296(6) Uiso 0.50 d .
C53 C 0.228(4) 1.011(4) 0.330(2) 0.255(19) Uiso 0.50 d .
H53A H 0.2688 1.0774 0.3116 0.305 Uiso 0.50 calc R
H53B H 0.2135 0.9451 0.2937 0.305 Uiso 0.50 calc R

loop_
_atom_site_aniso_label
_atom_site_aniso_U_11
_atom_site_aniso_U_22
_atom_site_aniso_U_33
_atom_site_aniso_U_23
_atom_site_aniso_U_13
_atom_site_aniso_U_12
Br1 0.0621(4) 0.0700(5) 0.0686(6) 0.0269(4) 0.0109(4) 0.0382(4)
Cu1 0.0423(4) 0.0538(5) 0.0395(5) 0.0084(4) 0.0022(3) 0.0232(3)
P1 0.0470(9) 0.0622(11) 0.0380(11) 0.0109(8) 0.0045(7) 0.0272(8)
P2 0.0373(8) 0.0507(10) 0.0423(11) 0.0081(8) 0.0026(7) 0.0207(7)
O1 0.046(3) 0.089(4) 0.075(4) 0.021(3) 0.009(2) 0.005(2)
N1 0.043(3) 0.051(3) 0.046(4) 0.005(3) 0.002(2) 0.023(2)
N2 0.042(3) 0.048(3) 0.052(4) 0.008(3) 0.000(2) 0.022(2)
C46 0.072(6) 0.057(6) 0.250(15) -0.039(7) -0.040(7) 0.033(4)
C1 0.042(3) 0.049(4) 0.041(4) 0.008(3) 0.008(3) 0.018(3)
C2 0.052(4) 0.069(5) 0.070(6) 0.003(4) 0.003(4) 0.029(3)
C3 0.076(5) 0.057(5) 0.067(6) -0.002(4) 0.020(4) 0.026(4)
C4 0.075(5) 0.061(5) 0.055(5) 0.007(4) 0.014(4) 0.016(4)
C5 0.069(4) 0.079(5) 0.047(5) 0.013(4) 0.003(4) 0.026(4)
C6 0.067(4) 0.061(4) 0.038(4) 0.008(3) 0.002(3) 0.032(3)
C7 0.052(4) 0.060(5) 0.072(6) 0.007(4) 0.003(3) 0.025(3)
C8 0.090(6) 0.057(5) 0.085(7) 0.000(4) 0.001(5) 0.024(4)
C9 0.063(5) 0.062(5) 0.073(6) 0.009(4) 0.002(4) 0.013(4)
C10 0.053(4) 0.082(6) 0.065(6) 0.006(4) 0.004(4) 0.017(4)
C11 0.046(4) 0.061(4) 0.058(5) 0.010(4) 0.013(3) 0.018(3)
C12 0.044(3) 0.048(4) 0.045(4) 0.008(3) -0.005(3) 0.016(3)
C13 0.070(4) 0.091(6) 0.053(5) 0.018(4) 0.007(4) 0.045(4)
C14 0.095(6) 0.106(8) 0.059(6) 0.025(5) -0.006(4) 0.056(6)
C15 0.072(5) 0.124(8) 0.098(8) 0.072(7) 0.014(5) 0.051(5)
C16 0.069(5) 0.088(7) 0.144(10) 0.054(7) 0.006(6) 0.031(5)
C17 0.047(4) 0.068(5) 0.109(7) 0.038(5) -0.015(4) 0.019(4)
C18 0.034(3) 0.068(5) 0.047(4) 0.017(4) 0.007(3) 0.024(3)
C19 0.065(4) 0.129(7) 0.057(5) 0.035(5) 0.008(4) 0.054(5)
C20 0.076(6) 0.213(13) 0.067(7) 0.058(8) 0.014(5) 0.073(7)
C21 0.066(6) 0.234(15) 0.056(7) 0.000(8) -0.010(5) 0.065(8)
C22 0.051(5) 0.161(10) 0.079(8) -0.008(7) -0.018(5) 0.014(5)
C23 0.062(5) 0.114(7) 0.064(6) 0.009(5) 0.002(4) 0.035(5)
C24 0.050(4) 0.097(6) 0.039(4) 0.013(4) 0.008(3) 0.038(4)
C25 0.079(5) 0.113(7) 0.045(5) 0.011(5) 0.007(4) 0.058(5)
C26 0.102(6) 0.122(8) 0.046(5) 0.011(5) 0.011(4) 0.061(6)
C27 0.074(5) 0.091(6) 0.066(6) -0.002(5) 0.011(4) 0.044(4)
C28 0.077(5) 0.097(6) 0.066(6) 0.001(5) 0.001(4) 0.055(5)
C29 0.060(4) 0.080(5) 0.039(4) 0.008(4) 0.007(3) 0.036(4)
C30 0.046(3) 0.061(4) 0.039(4) 0.009(3) 0.003(3) 0.024(3)
C31 0.055(4) 0.078(6) 0.066(6) 0.023(4) 0.005(4) 0.028(4)
C32 0.079(5) 0.082(7) 0.095(8) 0.038(6) -0.011(5) -0.001(5)
C33 0.148(9) 0.059(6) 0.063(7) 0.016(5) -0.007(6) 0.007(6)
C34 0.164(9) 0.060(6) 0.071(7) 0.021(5) 0.024(6) 0.053(6)
C35 0.107(6) 0.081(6) 0.055(6) 0.019(5) 0.023(4) 0.045(5)
C36 0.065(4) 0.070(5) 0.040(4) 0.017(4) -0.003(3) 0.028(4)
C37 0.047(4) 0.078(5) 0.073(6) 0.015(4) 0.006(3) 0.036(3)
C38 0.049(4) 0.053(4) 0.036(4) 0.009(3) 0.004(3) 0.024(3)
C40 0.037(3) 0.044(4) 0.048(4) 0.011(3) 0.005(3) 0.010(3)
C41 0.038(3) 0.049(4) 0.047(4) 0.008(3) 0.002(3) 0.018(3)
C42 0.052(4) 0.044(4) 0.061(5) 0.008(3) -0.002(3) 0.021(3)
N3 0.068(4) 0.044(4) 0.126(7) 0.014(4) 0.008(4) 0.021(3)
C43 0.085(6) 0.052(5) 0.139(10) 0.011(5) 0.001(6) 0.018(4)
C44 0.079(5) 0.058(5) 0.101(8) 0.008(5) 0.002(5) 0.034(4)
C45 0.085(6) 0.094(8) 0.227(15) -0.050(8) -0.053(7) 0.062(6)
C39 0.057(4) 0.068(5) 0.049(5) 0.013(4) 0.007(3) 0.016(3)
C47 0.055(4) 0.048(4) 0.064(5) 0.007(4) 0.000(4) 0.018(3)
C48 0.048(4) 0.078(6) 0.082(7) 0.001(5) -0.017(4) 0.016(4)
C49 0.083(6) 0.072(6) 0.066(6) -0.003(5) -0.028(5) 0.031(4)
C50 0.084(5) 0.071(5) 0.053(5) 0.008(4) -0.004(4) 0.034(4)
C51 0.050(4) 0.060(4) 0.058(5) 0.021(4) 0.009(3) 0.021(3)
C52 0.035(3) 0.045(4) 0.057(5) 0.010(3) 0.000(3) 0.015(3)

loop_
_atom_type_symbol
_atom_type_description
_atom_type_scat_dispersion_real
_atom_type_scat_dispersion_imag
_atom_type_scat_source
C C 0.0033 0.0016 'International Tables Vol C Tables 4.2.6.8 and 6.1.1.4'
H H 0.0000 0.0000 'International Tables Vol C Tables 4.2.6.8 and 6.1.1.4'
Br Br -0.2901 2.4595 'International Tables Vol C Tables 4.2.6.8 and 6.1.1.4'
Cl Cl 0.1484 0.1585 'International Tables Vol C Tables 4.2.6.8 and 6.1.1.4'
Cu Cu 0.3201 1.2651 'International Tables Vol C Tables 4.2.6.8 and 6.1.1.4'
N N 0.0061 0.0033 'International Tables Vol C Tables 4.2.6.8 and 6.1.1.4'
O O 0.0106 0.0060 'International Tables Vol C Tables 4.2.6.8 and 6.1.1.4'
P P 0.1023 0.0942 'International Tables Vol C Tables 4.2.6.8 and 6.1.1.4'

loop_
_geom_angle_atom_site_label_1
_geom_angle_atom_site_label_2
_geom_angle_atom_site_label_3
_geom_angle
P1 Cu1 Br1 115.46(5)
P1 Cu1 P2 117.26(6)
P2 Cu1 Br1 110.02(5)
N1 Cu1 Br1 106.07(14)
N1 Cu1 P1 103.95(15)
N1 Cu1 P2 102.34(13)
C24 P1 Cu1 115.1(2)
C30 P1 Cu1 120.6(2)
C30 P1 C24 101.1(3)
C36 P1 Cu1 111.8(2)
C36 P1 C24 102.3(3)
C36 P1 C30 103.7(3)
C1 P2 Cu1 110.68(18)
C1 P2 C12 104.1(3)
C1 P2 C18 104.6(3)
C12 P2 Cu1 118.9(2)
C12 P2 C18 102.0(3)
C18 P2 Cu1 115.02(19)
C47 O1 C39 107.8(5)
N2 N1 Cu1 117.4(3)
C38 N1 Cu1 132.9(4)
C38 N1 N2 108.4(5)
C41 N2 N1 109.2(4)
C42 C46 C45 118.2(8)
C2 C1 P2 125.7(5)
C2 C1 C6 116.9(6)
C6 C1 P2 117.4(5)
C1 C2 C3 121.4(6)
C4 C3 C2 120.2(7)
C3 C4 C5 119.9(7)
C4 C5 C6 119.6(7)
C5 C6 C1 121.9(6)
C12 C7 C8 119.4(6)
C9 C8 C7 122.2(7)
C8 C9 C10 118.4(7)
C11 C10 C9 120.1(7)
C10 C11 C12 121.4(7)
C7 C12 P2 119.2(5)
C11 C12 P2 122.3(5)
C11 C12 C7 118.5(6)
C14 C13 C18 120.8(8)
C13 C14 C15 121.9(8)
C14 C15 C16 118.5(7)
C17 C16 C15 118.9(9)
C18 C17 C16 122.1(8)
C13 C18 P2 121.3(5)
C17 C18 P2 120.7(5)
C17 C18 C13 117.7(6)
C24 C19 C20 121.3(9)
C21 C20 C19 120.0(10)
C22 C21 C20 119.7(10)
C21 C22 C23 121.4(11)
C22 C23 C24 119.2(9)
C19 C24 P1 125.3(6)
C19 C24 C23 118.3(7)
C23 C24 P1 116.4(6)
C30 C25 C26 121.5(7)
C27 C26 C25 118.7(8)
C28 C27 C26 120.1(7)
C27 C28 C29 121.2(7)
C28 C29 C30 120.2(7)
C25 C30 P1 122.9(5)
C25 C30 C29 118.2(6)
C29 C30 P1 118.9(5)
C36 C31 C32 119.8(8)
C33 C32 C31 122.0(9)
C32 C33 C34 119.7(9)
C33 C34 C35 120.5(9)
C34 C35 C36 121.4(8)
C31 C36 P1 125.3(6)
C31 C36 C35 116.6(7)
C35 C36 P1 118.0(6)
N1 C38 C37 122.9(6)
N1 C38 C40 111.5(5)
C37 C38 C40 125.6(5)
C38 C40 C39 113.0(5)
C38 C40 C52 111.3(5)
C41 C40 C38 99.3(4)
C41 C40 C39 117.1(5)
C41 C40 C52 115.8(5)
C52 C40 C39 101.0(5)
N2 C41 C40 111.5(5)
N2 C41 C42 121.7(5)
C42 C41 C40 126.7(5)
C46 C42 C41 121.0(6)
N3 C42 C46 121.6(6)
N3 C42 C41 117.4(5)
C42 N3 C43 117.5(6)
N3 C43 C44 125.4(8)
C45 C44 C43 117.0(8)
C44 C45 C46 120.1(8)
O1 C39 C40 107.1(5)
O1 C47 C48 124.8(7)
O1 C47 C52 113.5(6)
C52 C47 C48 121.7(8)
C47 C48 C49 116.3(7)
C50 C49 C48 122.7(7)
C51 C50 C49 119.9(8)
C50 C51 C52 119.2(6)
C47 C52 C40 108.6(6)
C47 C52 C51 120.3(6)
C51 C52 C40 131.1(5)
Cl1 C53 Cl2 106(3)

loop_
_geom_bond_atom_site_label_1
_geom_bond_atom_site_label_2
_geom_bond_distance
Br1 Cu1 2.4589(10)
Cu1 P1 2.2662(19)
Cu1 P2 2.2867(16)
Cu1 N1 2.111(5)
P1 C24 1.837(7)
P1 C30 1.828(6)
P1 C36 1.824(7)
P2 C1 1.815(7)
P2 C12 1.838(6)
P2 C18 1.842(6)
O1 C39 1.441(8)
O1 C47 1.376(9)
N1 N2 1.434(6)
N1 C38 1.306(7)
N2 C41 1.297(7)
C46 C42 1.379(10)
C46 C45 1.407(12)
C1 C2 1.387(8)
C1 C6 1.393(8)
C2 C3 1.390(10)
C3 C4 1.366(10)
C4 C5 1.377(10)
C5 C6 1.383(9)
C7 C8 1.385(10)
C7 C12 1.383(9)
C8 C9 1.363(10)
C9 C10 1.384(10)
C10 C11 1.376(9)
C11 C12 1.382(8)
C13 C14 1.344(10)
C13 C18 1.392(9)
C14 C15 1.363(12)
C15 C16 1.393(13)
C16 C17 1.383(11)
C17 C18 1.356(9)
C19 C20 1.373(12)
C19 C24 1.353(10)
C20 C21 1.370(15)
C21 C22 1.347(16)
C22 C23 1.366(11)
C23 C24 1.416(11)
C25 C26 1.403(10)
C25 C30 1.361(9)
C26 C27 1.369(11)
C27 C28 1.350(11)
C28 C29 1.374(9)
C29 C30 1.386(9)
C31 C32 1.396(11)
C31 C36 1.388(9)
C32 C33 1.339(12)
C33 C34 1.360(12)
C34 C35 1.366(11)
C35 C36 1.420(10)
C37 C38 1.482(8)
C38 C40 1.493(8)
C40 C41 1.490(8)
C40 C39 1.563(8)
C40 C52 1.515(9)
C41 C42 1.462(8)
C42 N3 1.301(8)
N3 C43 1.344(10)
C43 C44 1.347(10)
C44 C45 1.326(11)
C47 C48 1.383(10)
C47 C52 1.380(8)
C48 C49 1.388(11)
C49 C50 1.373(10)
C50 C51 1.365(10)
C51 C52 1.381(9)
Cl2 C53 1.57(4)
Cl1 C53 1.52(4)
